data_2224200
loop_
_publ_author_name
'Saeednia, Samira'
'Sheikhshoaie, Iran'
'Stoeckli-Evans, Helen'

_publ_section_title Methanol{2-methoxy-6-[(2-oxidopropyl)iminomethyl]phenolato}dioxidomolybdenum(VI)
_journal_coeditor_code FI2093
_journal_issue 12
_journal_name_full 'Acta Crystallographica Section E'
_journal_page_first m1591
_journal_paper_doi 10.1107/S1600536809047485
_journal_volume 65
_journal_year 2009
_chemical_formula_iupac '[Mo (C11 H13 N O3) O2 (C H4 O)]'
_chemical_formula_moiety 'C12 H17 Mo N O6'
_chemical_formula_sum 'C12 H17 Mo N O6'
_chemical_formula_weight 367.21
_chemical_name_systematic
;
Methanol{2-methoxy-6-[(2-
oxidopropyl)iminomethyl]phenolato}dioxidomolybdenum(VI)
;
_space_group_IT_number 14
_symmetry_cell_setting monoclinic
_symmetry_space_group_name_Hall '-P 2ybc'
_symmetry_space_group_name_H-M 'P 1 21/c 1'
_atom_sites_solution_hydrogens geom
_atom_sites_solution_primary direct
_atom_sites_solution_secondary difmap
_audit_creation_method SHELXL-97
_cell_angle_alpha 90.00
_cell_angle_beta 98.287(9)
_cell_angle_gamma 90.00
_cell_formula_units_Z 4
_cell_length_a 6.7551(5)
_cell_length_b 15.8357(14)
_cell_length_c 13.1198(10)
_cell_measurement_reflns_used 8000
_cell_measurement_temperature 173(2)
_cell_measurement_theta_max 26.05
_cell_measurement_theta_min 2.00
_cell_volume 1388.79(19)
_computing_cell_refinement '<i>CELL</i> in <i>IPDS-I</i> (Stoe & Cie, 2000)'
_computing_data_collection '<i>EXPOSE</i> in <i>IPDS-I</i> (Stoe & Cie, 2000)'
_computing_data_reduction '<i>INTEGRATE</i> in <i>IPDS-I</i> (Stoe & Cie, 2000)'
_computing_molecular_graphics 'PLATON (Spek, 2009) and Mercury (Macrae <i>et al.</i>,  2006)'
_computing_publication_material 'SHELXL97 (Sheldrick, 2008)'
_computing_structure_refinement 'SHELXL97 (Sheldrick, 2008)'
_computing_structure_solution 'SHELXS97 (Sheldrick, 2008)'
_diffrn_ambient_temperature 173(2)
_diffrn_measured_fraction_theta_full 0.981
_diffrn_measured_fraction_theta_max 0.981
_diffrn_measurement_device_type 'Stoe IPDS'
_diffrn_measurement_method '\f rotation'
_diffrn_radiation_monochromator graphite
_diffrn_radiation_source 'fine-focus sealed tube'
_diffrn_radiation_type MoK\a
_diffrn_radiation_wavelength 0.71073
_diffrn_reflns_av_R_equivalents 0.0345
_diffrn_reflns_av_sigmaI/netI 0.0204
_diffrn_reflns_limit_h_max 8
_diffrn_reflns_limit_h_min -7
_diffrn_reflns_limit_k_max 19
_diffrn_reflns_limit_k_min -19
_diffrn_reflns_limit_l_max 16
_diffrn_reflns_limit_l_min -16
_diffrn_reflns_number 10555
_diffrn_reflns_theta_full 25.00
_diffrn_reflns_theta_max 25.93
_diffrn_reflns_theta_min 2.57
_diffrn_standards_decay_% 0
_diffrn_standards_number 0
_exptl_absorpt_coefficient_mu 0.969
_exptl_absorpt_correction_T_max 0.716
_exptl_absorpt_correction_T_min 0.625
_exptl_absorpt_correction_type multi-scan
_exptl_absorpt_process_details '(MULscanABS in PLATON; Spek, 2009)'
_exptl_crystal_colour yellow
_exptl_crystal_density_diffrn 1.756
_exptl_crystal_density_method 'not measured'
_exptl_crystal_description block
_exptl_crystal_F_000 744
_exptl_crystal_size_max 0.38
_exptl_crystal_size_mid 0.38
_exptl_crystal_size_min 0.34
_refine_diff_density_max 0.414
_refine_diff_density_min -0.595
_refine_ls_extinction_method none
_refine_ls_goodness_of_fit_ref 1.162
_refine_ls_hydrogen_treatment mixed
_refine_ls_matrix_type full
_refine_ls_number_parameters 187
_refine_ls_number_reflns 2666
_refine_ls_number_restraints 1
_refine_ls_restrained_S_all 1.162
_refine_ls_R_factor_all 0.0252
_refine_ls_R_factor_gt 0.0241
_refine_ls_shift/su_max 0.000
_refine_ls_shift/su_mean 0.000
_refine_ls_structure_factor_coef Fsqd
_refine_ls_weighting_details 'calc w=1/[\s^2^(Fo^2^)+(0.0288P)^2^+1.2212P] where P=(Fo^2^+2Fc^2^)/3'
_refine_ls_weighting_scheme calc
_refine_ls_wR_factor_gt 0.0623
_refine_ls_wR_factor_ref 0.0628
_reflns_number_gt 2601
_reflns_number_total 2666
_reflns_threshold_expression I>2\s(I)
_cod_data_source_file fi2093.cif
_cod_data_source_block I
_cod_original_sg_symbol_H-M 'P 21/c'
_cod_database_code 2224200
_cod_database_fobs_code 2224200

loop_
_symmetry_equiv_pos_site_id
_symmetry_equiv_pos_as_xyz
1 x,y,z
2 -x,1/2+y,1/2-z
3 -x,-y,-z
4 x,1/2-y,1/2+z

loop_
_atom_site_aniso_label
_atom_site_aniso_U_11
_atom_site_aniso_U_22
_atom_site_aniso_U_33
_atom_site_aniso_U_12
_atom_site_aniso_U_13
_atom_site_aniso_U_23
Mo1 0.01050(10) 0.02130(10) 0.01420(10) -0.00080(10) -0.00090(10) -0.00250(10)
O1 0.0183(7) 0.0248(8) 0.0153(7) -0.0021(6) -0.0003(6) -0.0011(6)
O2 0.0145(7) 0.0326(8) 0.0149(7) -0.0038(6) -0.0017(6) -0.0012(6)
O3 0.0265(8) 0.0427(10) 0.0162(8) -0.0051(7) -0.0015(6) 0.0021(7)
O4 0.0205(7) 0.0258(8) 0.0236(8) -0.0017(6) 0.0005(6) -0.0059(6)
O5 0.0163(7) 0.0257(8) 0.0254(8) -0.0022(6) -0.0007(6) -0.0022(6)
O6 0.0233(8) 0.0236(8) 0.0215(8) 0.0028(6) -0.0067(6) -0.0039(6)
N1 0.0142(8) 0.0271(10) 0.0193(9) -0.0012(7) 0.0022(7) 0.0005(7)
C1 0.0287(11) 0.0255(11) 0.0239(11) -0.0032(9) 0.0031(9) 0.0022(9)
C2 0.0212(10) 0.0398(13) 0.0206(11) -0.0048(10) 0.0056(9) 0.0007(10)
C3 0.0120(9) 0.0218(10) 0.0271(11) 0.0007(8) 0.0027(8) -0.0034(9)
C4 0.0142(9) 0.0210(10) 0.0237(11) 0.0027(8) -0.0011(8) -0.0055(8)
C5 0.0146(10) 0.0322(12) 0.0305(12) -0.0005(9) -0.0025(9) -0.0084(10)
C6 0.0202(10) 0.0413(14) 0.0300(13) -0.0010(10) -0.0103(9) -0.0085(11)
C7 0.0282(12) 0.0373(13) 0.0193(11) 0.0023(10) -0.0076(10) -0.0032(10)
C8 0.0212(11) 0.0253(11) 0.0190(11) 0.0021(8) -0.0020(9) -0.0024(8)
C9 0.0152(10) 0.0201(10) 0.0196(11) 0.0035(7) -0.0039(8) -0.0051(8)
C10 0.0303(12) 0.0283(11) 0.0228(12) -0.0026(9) 0.0036(9) 0.0054(9)
C11 0.0410(14) 0.0494(16) 0.0166(11) -0.0071(12) 0.0017(10) 0.0023(11)
C12 0.0356(13) 0.0363(14) 0.0382(15) 0.0152(11) -0.0147(11) -0.0059(11)

loop_
_atom_site_type_symbol
_atom_site_label
_atom_site_fract_x
_atom_site_fract_y
_atom_site_fract_z
_atom_site_U_iso_or_equiv
_atom_site_thermal_displace_type
_atom_site_calc_flag
_atom_site_refinement_flags
_atom_site_occupancy
Mo Mo1 0.03631(2) 0.112490(10) 0.153440(10) 0.01560(10) Uani . . 1.000
O O1 0.0326(2) 0.12028(9) 0.00507(12) 0.0197(4) Uani . . 1.000
O O2 0.1700(2) 0.08957(10) 0.29193(11) 0.0210(4) Uani . . 1.000
O O3 0.1839(2) 0.06916(11) 0.48988(12) 0.0289(5) Uani . . 1.000
O O4 -0.0341(2) 0.21363(10) 0.17290(12) 0.0236(4) Uani . . 1.000
O O5 -0.1751(2) 0.05346(10) 0.15022(12) 0.0228(4) Uani . . 1.000
O O6 0.1883(2) -0.01628(10) 0.12101(12) 0.0238(5) Uani . . 1.000
N N1 0.3526(3) 0.14577(12) 0.13382(14) 0.0202(5) Uani . . 1.000
C C1 0.1774(3) 0.17293(15) -0.03365(18) 0.0261(6) Uani . . 1.000
C C2 0.3783(3) 0.14935(16) 0.02534(17) 0.0270(7) Uani . . 1.000
C C3 0.5000(3) 0.16301(13) 0.20319(17) 0.0203(6) Uani . . 1.000
C C4 0.4983(3) 0.15205(13) 0.31189(17) 0.0200(6) Uani . . 1.000
C C5 0.6718(3) 0.17449(15) 0.37898(19) 0.0263(7) Uani . . 1.000
C C6 0.6822(3) 0.16196(17) 0.48262(19) 0.0319(7) Uani . . 1.000
C C7 0.5213(4) 0.12683(16) 0.52236(19) 0.0294(7) Uani . . 1.000
C C8 0.3482(3) 0.10346(14) 0.45824(18) 0.0223(6) Uani . . 1.000
C C9 0.3363(3) 0.11557(12) 0.35135(17) 0.0189(6) Uani . . 1.000
C C10 0.1682(4) 0.16163(15) -0.14788(18) 0.0272(7) Uani . . 1.000
C C11 0.1874(4) 0.05673(19) 0.59784(18) 0.0359(8) Uani . . 1.000
C C12 0.3293(4) -0.06281(18) 0.1874(2) 0.0387(8) Uani . . 1.000
H H1 0.14830 0.23330 -0.01900 0.0310 Uiso calc R 1.000
H H2A 0.42220 0.09380 0.00210 0.0320 Uiso calc R 1.000
H H2B 0.48010 0.19220 0.01460 0.0320 Uiso calc R 1.000
H H3 0.61850 0.18450 0.18150 0.0240 Uiso calc R 1.000
H H5 0.78240 0.19850 0.35210 0.0320 Uiso calc R 1.000
H H6 0.79980 0.17730 0.52760 0.0380 Uiso calc R 1.000
H H6O 0.117(4) -0.0505(16) 0.084(2) 0.0360 Uiso . . 1.000
H H7 0.52970 0.11860 0.59460 0.0350 Uiso calc R 1.000
H H10A 0.03800 0.18110 -0.18270 0.0410 Uiso calc R 1.000
H H10B 0.18550 0.10180 -0.16340 0.0410 Uiso calc R 1.000
H H10C 0.27490 0.19470 -0.17210 0.0410 Uiso calc R 1.000
H H11A 0.20460 0.11130 0.63330 0.0540 Uiso calc R 1.000
H H11B 0.29890 0.01940 0.62400 0.0540 Uiso calc R 1.000
H H11C 0.06120 0.03100 0.61040 0.0540 Uiso calc R 1.000
H H12A 0.27690 -0.07390 0.25200 0.0580 Uiso calc R 1.000
H H12B 0.45390 -0.03050 0.20190 0.0580 Uiso calc R 1.000
H H12C 0.35560 -0.11650 0.15480 0.0580 Uiso calc R 1.000

loop_
_atom_type_symbol
_atom_type_description
_atom_type_scat_dispersion_real
_atom_type_scat_dispersion_imag
_atom_type_scat_source
C C 0.0033 0.0016 'International Tables Vol C Tables 4.2.6.8 and 6.1.1.4'
H H 0.0000 0.0000 'International Tables Vol C Tables 4.2.6.8 and 6.1.1.4'
Mo Mo -1.6832 0.6857 'International Tables Vol C Tables 4.2.6.8 and 6.1.1.4'
N N 0.0061 0.0033 'International Tables Vol C Tables 4.2.6.8 and 6.1.1.4'
O O 0.0106 0.0060 'International Tables Vol C Tables 4.2.6.8 and 6.1.1.4'

loop_
_geom_angle_atom_site_label_1
_geom_angle_atom_site_label_2
_geom_angle_atom_site_label_3
_geom_angle_site_symmetry_1
_geom_angle_site_symmetry_2
_geom_angle_site_symmetry_3
_geom_angle
_geom_angle_publ_flag
O1 Mo1 O2 . . . 152.13(6) no
O1 Mo1 O4 . . . 97.29(7) no
O1 Mo1 O5 . . . 96.90(7) no
O1 Mo1 O6 . . . 79.45(6) no
O1 Mo1 N1 . . . 75.32(6) no
O2 Mo1 O4 . . . 97.93(7) no
O2 Mo1 O5 . . . 101.30(7) no
O2 Mo1 O6 . . . 81.43(6) no
O2 Mo1 N1 . . . 80.20(6) no
O4 Mo1 O5 . . . 105.61(7) no
O4 Mo1 O6 . . . 169.64(6) no
O4 Mo1 N1 . . . 95.01(7) no
O5 Mo1 O6 . . . 84.60(6) no
O5 Mo1 N1 . . . 158.82(7) no
O6 Mo1 N1 . . . 74.68(6) no
Mo1 O1 C1 . . . 118.70(13) no
Mo1 O2 C9 . . . 136.56(13) no
C8 O3 C11 . . . 117.57(18) no
Mo1 O6 C12 . . . 128.21(14) no
C12 O6 H6O . . . 107.7(18) no
Mo1 O6 H6O . . . 116.1(19) no
Mo1 N1 C3 . . . 128.57(15) no
Mo1 N1 C2 . . . 111.65(13) no
C2 N1 C3 . . . 119.75(19) no
O1 C1 C10 . . . 110.63(19) no
O1 C1 C2 . . . 106.47(18) no
C2 C1 C10 . . . 112.78(19) no
N1 C2 C1 . . . 106.57(17) no
N1 C3 C4 . . . 124.3(2) no
C3 C4 C9 . . . 122.31(19) no
C3 C4 C5 . . . 117.72(19) no
C5 C4 C9 . . . 119.9(2) no
C4 C5 C6 . . . 120.3(2) no
C5 C6 C7 . . . 120.1(2) no
C6 C7 C8 . . . 121.1(2) no
O3 C8 C9 . . . 115.41(19) no
C7 C8 C9 . . . 119.3(2) no
O3 C8 C7 . . . 125.3(2) no
C4 C9 C8 . . . 119.30(19) no
O2 C9 C4 . . . 123.2(2) no
O2 C9 C8 . . . 117.52(18) no
O1 C1 H1 . . . 109.00 no
C2 C1 H1 . . . 109.00 no
C10 C1 H1 . . . 109.00 no
N1 C2 H2A . . . 110.00 no
N1 C2 H2B . . . 110.00 no
C1 C2 H2A . . . 110.00 no
C1 C2 H2B . . . 110.00 no
H2A C2 H2B . . . 109.00 no
N1 C3 H3 . . . 118.00 no
C4 C3 H3 . . . 118.00 no
C4 C5 H5 . . . 120.00 no
C6 C5 H5 . . . 120.00 no
C5 C6 H6 . . . 120.00 no
C7 C6 H6 . . . 120.00 no
C6 C7 H7 . . . 119.00 no
C8 C7 H7 . . . 119.00 no
C1 C10 H10A . . . 109.00 no
C1 C10 H10B . . . 109.00 no
C1 C10 H10C . . . 109.00 no
H10A C10 H10B . . . 109.00 no
H10A C10 H10C . . . 109.00 no
H10B C10 H10C . . . 110.00 no
O3 C11 H11A . . . 109.00 no
O3 C11 H11B . . . 109.00 no
O3 C11 H11C . . . 110.00 no
H11A C11 H11B . . . 109.00 no
H11A C11 H11C . . . 109.00 no
H11B C11 H11C . . . 109.00 no
O6 C12 H12A . . . 109.00 no
O6 C12 H12B . . . 109.00 no
O6 C12 H12C . . . 110.00 no
H12A C12 H12B . . . 109.00 no
H12A C12 H12C . . . 109.00 no
H12B C12 H12C . . . 109.00 no

loop_
_geom_bond_atom_site_label_1
_geom_bond_atom_site_label_2
_geom_bond_site_symmetry_1
_geom_bond_site_symmetry_2
_geom_bond_distance
_geom_bond_publ_flag
Mo1 O1 . . 1.9471(16) no
Mo1 O2 . . 1.9431(14) no
Mo1 O4 . . 1.7005(16) no
Mo1 O5 . . 1.7022(15) no
Mo1 O6 . . 2.3493(16) no
Mo1 N1 . . 2.251(2) no
O1 C1 . . 1.433(3) no
O2 C9 . . 1.337(3) no
O3 C8 . . 1.354(3) no
O3 C11 . . 1.427(3) no
O6 C12 . . 1.403(3) no
O6 H6O . . 0.83(3) no
N1 C2 . . 1.460(3) no
N1 C3 . . 1.278(3) no
C1 C2 . . 1.509(3) no
C1 C10 . . 1.502(3) no
C3 C4 . . 1.438(3) no
C4 C9 . . 1.401(3) no
C4 C5 . . 1.406(3) no
C5 C6 . . 1.366(3) no
C6 C7 . . 1.388(3) no
C7 C8 . . 1.389(3) no
C8 C9 . . 1.406(3) no
C1 H1 . . 1.0000 no
C2 H2A . . 0.9900 no
C2 H2B . . 0.9900 no
C3 H3 . . 0.9500 no
C5 H5 . . 0.9500 no
C6 H6 . . 0.9500 no
C7 H7 . . 0.9500 no
C10 H10A . . 0.9800 no
C10 H10B . . 0.9800 no
C10 H10C . . 0.9800 no
C11 H11A . . 0.9800 no
C11 H11B . . 0.9800 no
C11 H11C . . 0.9800 no
C12 H12A . . 0.9800 no
C12 H12B . . 0.9800 no
C12 H12C . . 0.9800 no

loop_
_geom_hbond_atom_site_label_D
_geom_hbond_atom_site_label_H
_geom_hbond_atom_site_label_A
_geom_hbond_site_symmetry_A
_geom_hbond_distance_DH
_geom_hbond_distance_HA
_geom_hbond_distance_DA
_geom_hbond_angle_DHA
_geom_hbond_publ_flag
O6 H6O O1 3_555 0.83(3) 1.81(3) 2.639(2) 176(2) yes
C3 H3 O4 1_655 0.95 2.41 3.327(2) 162 no
C3 H3 O5 1_655 0.95 2.57 2.958(3) 105 no
C10 H10A O4 4_554 0.98 2.52 3.221(3) 128 no
C10 H10B O5 3_555 0.98 2.47 3.407(3) 161 no
C11 H11C O3 3_556 0.98 2.52 3.280(3) 134 no

loop_
_geom_torsion_atom_site_label_1
_geom_torsion_atom_site_label_2
_geom_torsion_atom_site_label_3
_geom_torsion_atom_site_label_4
_geom_torsion_site_symmetry_1
_geom_torsion_site_symmetry_2
_geom_torsion_site_symmetry_3
_geom_torsion_site_symmetry_4
_geom_torsion
_geom_torsion_publ_flag
O2 Mo1 O1 C1 . . . . -55.3(2) no
O4 Mo1 O1 C1 . . . . 67.30(14) no
O5 Mo1 O1 C1 . . . . 174.09(14) no
O6 Mo1 O1 C1 . . . . -102.75(14) no
N1 Mo1 O1 C1 . . . . -25.99(14) no
O1 Mo1 O2 C9 . . . . 53.8(3) no
O4 Mo1 O2 C9 . . . . -68.64(19) no
O5 Mo1 O2 C9 . . . . -176.39(19) no
O6 Mo1 O2 C9 . . . . 100.92(19) no
N1 Mo1 O2 C9 . . . . 25.11(19) no
O1 Mo1 O6 C12 . . . . 151.18(18) no
O2 Mo1 O6 C12 . . . . -8.45(18) no
O5 Mo1 O6 C12 . . . . -110.76(18) no
N1 Mo1 O6 C12 . . . . 73.67(18) no
O1 Mo1 N1 C2 . . . . -3.26(14) no
O1 Mo1 N1 C3 . . . . 174.7(2) no
O2 Mo1 N1 C2 . . . . 163.30(16) no
O2 Mo1 N1 C3 . . . . -18.79(19) no
O4 Mo1 N1 C2 . . . . -99.50(15) no
O4 Mo1 N1 C3 . . . . 78.4(2) no
O5 Mo1 N1 C2 . . . . 67.3(3) no
O5 Mo1 N1 C3 . . . . -114.8(2) no
O6 Mo1 N1 C2 . . . . 79.59(15) no
O6 Mo1 N1 C3 . . . . -102.5(2) no
Mo1 O1 C1 C2 . . . . 49.6(2) no
Mo1 O1 C1 C10 . . . . 172.42(14) no
Mo1 O2 C9 C4 . . . . -21.0(3) no
Mo1 O2 C9 C8 . . . . 160.43(15) no
C11 O3 C8 C7 . . . . 0.7(3) no
C11 O3 C8 C9 . . . . -179.1(2) no
Mo1 N1 C2 C1 . . . . 28.0(2) no
C3 N1 C2 C1 . . . . -150.1(2) no
Mo1 N1 C3 C4 . . . . 9.8(3) no
C2 N1 C3 C4 . . . . -172.5(2) no
O1 C1 C2 N1 . . . . -46.5(2) no
C10 C1 C2 N1 . . . . -168.03(19) no
N1 C3 C4 C5 . . . . -179.5(2) no
N1 C3 C4 C9 . . . . 4.4(3) no
C3 C4 C5 C6 . . . . -177.1(2) no
C9 C4 C5 C6 . . . . -0.9(3) no
C3 C4 C9 O2 . . . . -1.2(3) no
C3 C4 C9 C8 . . . . 177.28(19) no
C5 C4 C9 O2 . . . . -177.24(19) no
C5 C4 C9 C8 . . . . 1.3(3) no
C4 C5 C6 C7 . . . . 0.1(4) no
C5 C6 C7 C8 . . . . 0.3(4) no
C6 C7 C8 O3 . . . . -179.7(2) no
C6 C7 C8 C9 . . . . 0.1(4) no
O3 C8 C9 O2 . . . . -2.5(3) no
O3 C8 C9 C4 . . . . 178.94(19) no
C7 C8 C9 O2 . . . . 177.7(2) no
C7 C8 C9 C4 . . . . -0.9(3) no
